data_4102735
loop_
_publ_author_name
'Benjamin J. Coe'
'John Fielden'
'Simon P. Foxon'
'James A. Harris'
'Madeleine Helliwell'
'Bruce S. Brunschwig'
'Inge Asselberghs'
'Koen Clays'
'Javier Gar\'in'
'Jes\'us Orduna'

_publ_contact_author_address
;
School of Chemistry, University of Manchester, Oxford Road, Manchester, M13
 9PL, UK.
;
_publ_contact_author_email b.coe@manchester.ac.uk
_publ_contact_author_name 'Benjamin J. Coe'
_publ_section_title
;
 Diquat Derivatives: Highly Active, Two-Dimensional Nonlinear Optical
 Chromophores with Potential Redox Switchability
;
_journal_name_full 'Journal of the American Chemical Society'
_journal_page_first 10498
_journal_page_last 10512
_journal_paper_doi 10.1021/ja103289a
_journal_volume 132
_journal_year 2010
_chemical_formula_moiety 'C40 H42 N4, 2(C F3 O3 S), 2(C2 H3 N)'
_chemical_formula_sum 'C46 H48 F6 N6 O6 S2'
_chemical_formula_weight 959.02
_space_group_IT_number 15
_symmetry_cell_setting monoclinic
_symmetry_space_group_name_Hall '-C 2yc'
_symmetry_space_group_name_H-M 'C 1 2/c 1'
_atom_sites_solution_hydrogens geom
_atom_sites_solution_primary direct
_atom_sites_solution_secondary difmap
_audit_creation_method SHELXL-97
_cell_angle_alpha 90.00
_cell_angle_beta 103.33(1)
_cell_angle_gamma 90.00
_cell_formula_units_Z 4
_cell_length_a 18.315(2)
_cell_length_b 16.102(1)
_cell_length_c 15.462(1)
_cell_measurement_reflns_used 2453
_cell_measurement_temperature 100(2)
_cell_measurement_theta_max 27.3934
_cell_measurement_theta_min 2.6106
_cell_volume 4437.0(7)
_computing_cell_refinement
; 
CrysAlis RED, Oxford Diffraction Ltd.,
Version 1.171.32.4 (release 27-04-2006 CrysAlis171 .NET)
(compiled Apr 27 2007,17:53:11)
;
_computing_data_collection
; 
CrysAlis CCD, Oxford Diffraction Ltd.,
Version 1.171.32.4 (release 27-04-2006 CrysAlis171 .NET)
(compiled Apr 27 2007,17:53:11)
;
_computing_data_reduction
; 
CrysAlis RED, Oxford Diffraction Ltd.,
Version 1.171.32.4 (release 27-04-2006 CrysAlis171 .NET)
(compiled Apr 27 2007,17:53:11)
;
_computing_molecular_graphics 'Bruker SHELXTL'
_computing_publication_material 'Bruker SHELXTL'
_computing_structure_refinement 'SHELXL-97 (Sheldrick, 1997)'
_computing_structure_solution 'SIR-2004 (Burla et al, 2005)'
_diffrn_ambient_temperature 100(2)
_diffrn_detector_area_resol_mean 8.3367
_diffrn_measured_fraction_theta_full 0.990
_diffrn_measured_fraction_theta_max 0.990
_diffrn_measurement_device_type 'Oxford Diffraction XCalibur 2'
_diffrn_measurement_method 'phi and omega'
_diffrn_radiation_monochromator graphite
_diffrn_radiation_source 'Enhance (Mo) X-ray Source'
_diffrn_radiation_type MoK\a
_diffrn_radiation_wavelength 0.71073
_diffrn_reflns_av_R_equivalents 0.0536
_diffrn_reflns_av_sigmaI/netI 0.0499
_diffrn_reflns_limit_h_max 18
_diffrn_reflns_limit_h_min -18
_diffrn_reflns_limit_k_max 15
_diffrn_reflns_limit_k_min -16
_diffrn_reflns_limit_l_max 12
_diffrn_reflns_limit_l_min -15
_diffrn_reflns_number 6696
_diffrn_reflns_theta_full 20.82
_diffrn_reflns_theta_max 20.82
_diffrn_reflns_theta_min 4.10
_exptl_absorpt_coefficient_mu 0.202
_exptl_absorpt_correction_type none
_exptl_crystal_colour 'dark blue'
_exptl_crystal_density_diffrn 1.436
_exptl_crystal_density_method 'not measured'
_exptl_crystal_description block
_exptl_crystal_F_000 2000
_exptl_crystal_size_max 0.50
_exptl_crystal_size_mid 0.35
_exptl_crystal_size_min 0.20
_refine_diff_density_max 0.573
_refine_diff_density_min -0.352
_refine_diff_density_rms 0.079
_refine_ls_extinction_method none
_refine_ls_goodness_of_fit_ref 1.270
_refine_ls_hydrogen_treatment constr
_refine_ls_matrix_type full
_refine_ls_number_parameters 331
_refine_ls_number_reflns 2297
_refine_ls_number_restraints 0
_refine_ls_restrained_S_all 1.270
_refine_ls_R_factor_all 0.1431
_refine_ls_R_factor_gt 0.1053
_refine_ls_shift/su_max 0.000
_refine_ls_shift/su_mean 0.000
_refine_ls_structure_factor_coef Fsqd
_refine_ls_weighting_details
;
calc w=1/[\s\^2\^(Fo\^2\^)+(0.2000P)\^2\^+0.0000P] where
P=(Fo\^2\^+2Fc\^2\^)/3
;
_refine_ls_weighting_scheme calc
_refine_ls_wR_factor_gt 0.2963
_refine_ls_wR_factor_ref 0.3305
_reflns_number_gt 1462
_reflns_number_total 2297
_reflns_threshold_expression >2sigma(I)
_cod_data_source_file ja103289a_si_002_6.cif
_cod_data_source_block '[13](OTf)2.2MeCN'
_cod_database_code 4102735

loop_
_symmetry_equiv_pos_as_xyz
'x, y, z'
'-x, y, -z+1/2'
'x+1/2, y+1/2, z'
'-x+1/2, y+1/2, -z+1/2'
'-x, -y, -z'
'x, -y, z-1/2'
'-x+1/2, -y+1/2, -z'
'x+1/2, -y+1/2, z-1/2'

loop_
_atom_site_label
_atom_site_type_symbol
_atom_site_fract_x
_atom_site_fract_y
_atom_site_fract_z
_atom_site_U_iso_or_equiv
_atom_site_adp_type
_atom_site_occupancy
_atom_site_symmetry_multiplicity
_atom_site_calc_flag
_atom_site_refinement_flags
C1 C 1.0171(5) 1.3114(5) 0.7098(5) 0.095(3) Uani 1 1 d .
H1A H 1.0007 1.3612 0.6728 0.115 Uiso 1 1 calc R
H1B H 1.0725 1.3119 0.7287 0.115 Uiso 1 1 calc R
C2 C 0.9883(4) 1.1630(4) 0.7020(4) 0.062(2) Uani 1 1 d .
C3 C 0.9619(4) 1.0930(4) 0.6554(4) 0.063(2) Uani 1 1 d .
H3 H 0.9584 1.0432 0.6871 0.076 Uiso 1 1 calc R
C4 C 0.9404(4) 1.0919(5) 0.5647(5) 0.078(2) Uani 1 1 d .
C5 C 0.9488(5) 1.1660(7) 0.5222(5) 0.087(3) Uani 1 1 d .
H5 H 0.9369 1.1674 0.4591 0.104 Uiso 1 1 calc R
C6 C 0.9734(4) 1.2365(6) 0.5677(6) 0.093(3) Uani 1 1 d .
H6 H 0.9780 1.2863 0.5365 0.112 Uiso 1 1 calc R
C7 C 0.9103(4) 1.0132(5) 0.5182(5) 0.073(2) Uani 1 1 d .
H7 H 0.9088 0.9651 0.5532 0.088 Uiso 1 1 calc R
C8 C 0.8859(4) 1.0070(5) 0.4314(5) 0.083(2) Uani 1 1 d .
H8 H 0.8878 1.0560 0.3976 0.100 Uiso 1 1 calc R
C9 C 0.8566(4) 0.9336(5) 0.3826(6) 0.080(2) Uani 1 1 d .
C10 C 0.8525(4) 0.8553(5) 0.4267(5) 0.082(2) Uani 1 1 d .
H10 H 0.8728 0.8506 0.4888 0.098 Uiso 1 1 calc R
C11 C 0.8202(5) 0.7890(5) 0.3803(5) 0.083(2) Uani 1 1 d .
C12 C 0.7896(4) 0.7975(5) 0.2846(5) 0.078(2) Uani 1 1 d .
C13 C 0.7945(5) 0.8758(6) 0.2436(6) 0.083(2) Uani 1 1 d .
C14 C 0.8275(5) 0.9364(7) 0.2913(5) 0.091(3) Uani 1 1 d .
H14 H 0.8325 0.9871 0.2618 0.109 Uiso 1 1 calc R
C15 C 0.8144(7) 0.7064(5) 0.4236(6) 0.109(3) Uani 1 1 d .
H15A H 0.8592 0.6725 0.4223 0.131 Uiso 1 1 calc R
H15B H 0.8128 0.7150 0.4866 0.131 Uiso 1 1 calc R
C16 C 0.7472(9) 0.6625(8) 0.3778(7) 0.154(5) Uani 1 1 d .
H16A H 0.7025 0.6921 0.3878 0.185 Uiso 1 1 calc R
H16B H 0.7473 0.6061 0.4034 0.185 Uiso 1 1 calc R
C17 C 0.7414(6) 0.6553(6) 0.2795(6) 0.118(4) Uani 1 1 d .
H17A H 0.7789 0.6145 0.2691 0.141 Uiso 1 1 calc R
H17B H 0.6910 0.6339 0.2506 0.141 Uiso 1 1 calc R
C18 C 0.7615(5) 0.8849(7) 0.1443(6) 0.111(3) Uani 1 1 d .
H18A H 0.7105 0.9091 0.1346 0.133 Uiso 1 1 calc R
H18B H 0.7930 0.9234 0.1186 0.133 Uiso 1 1 calc R
C19 C 0.7574(7) 0.8077(7) 0.1006(7) 0.126(4) Uani 1 1 d .
H19A H 0.8089 0.7883 0.1017 0.151 Uiso 1 1 calc R
H19B H 0.7307 0.8150 0.0377 0.151 Uiso 1 1 calc R
C20 C 0.7178(6) 0.7430(7) 0.1423(6) 0.117(3) Uani 1 1 d .
H20A H 0.6645 0.7591 0.1352 0.140 Uiso 1 1 calc R
H20B H 0.7192 0.6893 0.1117 0.140 Uiso 1 1 calc R
C21 C 0.6492(5) 1.0382(8) 0.3632(6) 0.103(3) Uani 1 1 d .
C22 C 0.6466(7) 0.9456(7) 0.3559(9) 0.166(5) Uani 1 1 d .
H22A H 0.6932 0.9222 0.3918 0.249 Uiso 1 1 calc R
H22B H 0.6411 0.9295 0.2936 0.249 Uiso 1 1 calc R
H22C H 0.6038 0.9246 0.3775 0.249 Uiso 1 1 calc R
C23 C 0.5320(3) 0.0188(2) 0.5388(3) 0.1028(14) Uani 0.50 1 d P
C24 C 0.9854(12) 0.7534(14) 0.7117(13) 0.088(6) Uani 0.50 1 d P
F1 F 0.5167(10) 0.1000(5) 0.5384(8) 0.284(7) Uani 0.50 1 d P
F2 F 0.5983(7) 0.0032(10) 0.5352(9) 0.290(8) Uani 0.50 1 d P
F3 F 0.5186(5) -0.0050(4) 0.6252(6) 0.164(3) Uani 0.50 1 d P
F4 F 0.942(2) 0.7040(16) 0.7508(17) 0.142(9) Uani 0.50 1 d P
F5 F 0.9578(9) 0.7596(8) 0.6276(8) 0.142(5) Uani 0.50 1 d P
F6 F 1.053(2) 0.724(2) 0.738(3) 0.23(2) Uani 0.50 1 d P
N1 N 0.9914(3) 1.2358(4) 0.6588(4) 0.0762(19) Uani 1 1 d .
N2 N 0.7534(4) 0.7334(5) 0.2382(4) 0.096(2) Uani 1 1 d .
N3 N 0.6507(5) 1.1081(6) 0.3723(6) 0.124(3) Uani 1 1 d .
O1 O 0.5167(10) 0.1000(5) 0.5384(8) 0.284(7) Uani 0.50 1 d P
O2 O 0.5983(7) 0.0032(10) 0.5352(9) 0.290(8) Uani 0.50 1 d P
O3 O 0.5186(5) -0.0050(4) 0.6252(6) 0.164(3) Uani 0.50 1 d P
O4 O 1.0522(10) 0.8901(10) 0.7185(9) 0.086(5) Uani 0.50 1 d P
O5 O 1.0259(16) 0.8450(11) 0.8480(9) 0.214(12) Uani 0.50 1 d P
O6 O 0.9275(11) 0.8985(11) 0.7248(16) 0.130(7) Uani 0.50 1 d P
S1 S 0.5320(3) 0.0188(2) 0.5388(3) 0.1028(14) Uani 0.50 1 d P
S2 S 1.0000 0.85677(18) 0.7500 0.0860(13) Uani 1 2 d S

loop_
_atom_site_aniso_label
_atom_site_aniso_U_11
_atom_site_aniso_U_22
_atom_site_aniso_U_33
_atom_site_aniso_U_23
_atom_site_aniso_U_13
_atom_site_aniso_U_12
C1 0.092(6) 0.058(5) 0.122(8) 0.013(4) -0.005(5) -0.002(4)
C2 0.059(5) 0.065(5) 0.056(4) 0.004(4) 0.001(3) 0.009(3)
C3 0.068(5) 0.069(5) 0.043(4) -0.001(3) -0.008(3) 0.012(4)
C4 0.085(6) 0.087(6) 0.057(5) 0.008(4) 0.005(4) 0.010(4)
C5 0.079(6) 0.124(8) 0.050(5) 0.020(5) -0.001(4) 0.005(5)
C6 0.073(6) 0.098(7) 0.096(7) 0.046(6) -0.007(5) 0.002(5)
C7 0.067(5) 0.101(6) 0.047(5) 0.002(4) 0.003(4) 0.002(4)
C8 0.082(6) 0.102(6) 0.060(6) 0.013(4) 0.006(4) 0.004(4)
C9 0.069(5) 0.081(6) 0.094(7) -0.007(5) 0.028(4) -0.003(4)
C10 0.076(5) 0.090(6) 0.080(6) -0.026(5) 0.021(4) 0.009(5)
C11 0.101(6) 0.076(6) 0.078(6) -0.019(4) 0.035(5) 0.003(5)
C12 0.070(5) 0.084(6) 0.084(6) -0.019(5) 0.023(4) 0.004(5)
C13 0.079(6) 0.099(7) 0.071(6) -0.027(5) 0.017(4) -0.001(5)
C14 0.086(6) 0.139(8) 0.044(5) 0.005(5) 0.007(4) 0.005(6)
C15 0.171(10) 0.066(6) 0.096(7) -0.022(5) 0.042(6) 0.014(6)
C16 0.231(15) 0.132(9) 0.111(9) -0.001(7) 0.062(9) -0.054(10)
C17 0.159(10) 0.101(7) 0.106(8) -0.058(6) 0.060(7) -0.043(6)
C18 0.097(7) 0.151(9) 0.078(6) 0.003(6) 0.010(5) 0.002(6)
C19 0.157(11) 0.126(9) 0.094(7) -0.015(7) 0.029(7) 0.013(8)
C20 0.102(7) 0.168(9) 0.077(7) -0.046(6) 0.013(5) -0.037(7)
C21 0.092(7) 0.107(8) 0.119(8) 0.000(6) 0.044(6) 0.001(6)
C22 0.172(12) 0.116(9) 0.253(16) -0.031(9) 0.137(12) 0.002(8)
C23 0.106(3) 0.089(3) 0.125(4) 0.015(2) 0.051(2) -0.002(2)
C24 0.072(14) 0.102(17) 0.089(16) 0.005(9) 0.018(12) 0.008(13)
F1 0.52(2) 0.087(5) 0.281(12) 0.057(6) 0.165(13) 0.010(8)
F2 0.146(9) 0.50(3) 0.229(12) -0.026(11) 0.054(8) -0.046(11)
F3 0.193(8) 0.154(6) 0.167(7) 0.052(5) 0.085(6) -0.010(5)
F4 0.20(2) 0.067(14) 0.178(16) -0.022(9) 0.091(12) -0.073(12)
F5 0.215(14) 0.131(10) 0.068(8) -0.018(7) 0.006(8) -0.027(9)
F6 0.15(2) 0.046(11) 0.52(6) 0.040(15) 0.14(3) 0.042(11)
N1 0.077(4) 0.068(4) 0.074(5) 0.023(4) -0.002(3) 0.003(3)
N2 0.108(6) 0.096(5) 0.082(5) -0.034(4) 0.019(4) -0.003(4)
N3 0.135(8) 0.103(6) 0.135(7) 0.008(5) 0.031(5) -0.010(6)
O1 0.52(2) 0.087(5) 0.281(12) 0.057(6) 0.165(13) 0.010(8)
O2 0.146(9) 0.50(3) 0.229(12) -0.026(11) 0.054(8) -0.046(11)
O3 0.193(8) 0.154(6) 0.167(7) 0.052(5) 0.085(6) -0.010(5)
O4 0.104(11) 0.075(9) 0.074(9) 0.017(8) 0.014(8) -0.037(8)
O5 0.45(4) 0.136(13) 0.051(9) -0.020(8) 0.041(14) -0.112(19)
O6 0.111(13) 0.071(9) 0.20(2) 0.008(14) 0.024(14) 0.034(8)
S1 0.106(3) 0.089(3) 0.125(4) 0.015(2) 0.051(2) -0.002(2)
S2 0.138(3) 0.0552(19) 0.068(2) 0.000 0.030(2) 0.000

loop_
_atom_type_symbol
_atom_type_description
_atom_type_scat_dispersion_real
_atom_type_scat_dispersion_imag
_atom_type_scat_source
C C 0.0033 0.0016 'International Tables Vol C Tables 4.2.6.8 and 6.1.1.4'
H H 0.0000 0.0000 'International Tables Vol C Tables 4.2.6.8 and 6.1.1.4'
N N 0.0061 0.0033 'International Tables Vol C Tables 4.2.6.8 and 6.1.1.4'
O O 0.0106 0.0060 'International Tables Vol C Tables 4.2.6.8 and 6.1.1.4'
F F 0.0171 0.0103 'International Tables Vol C Tables 4.2.6.8 and 6.1.1.4'
S S 0.1246 0.1234 'International Tables Vol C Tables 4.2.6.8 and 6.1.1.4'

loop_
_geom_angle_atom_site_label_1
_geom_angle_atom_site_label_2
_geom_angle_atom_site_label_3
_geom_angle
_geom_angle_site_symmetry_1
_geom_angle_site_symmetry_3
N1 C1 C1 107.4(6) . 2_756
N1 C1 H1A 110.2 . .
C1 C1 H1A 110.2 2_756 .
N1 C1 H1B 110.2 . .
C1 C1 H1B 110.2 2_756 .
H1A C1 H1B 108.5 . .
N1 C2 C3 120.2(6) . .
N1 C2 C2 117.9(4) . 2_756
C3 C2 C2 121.8(4) . 2_756
C2 C3 C4 122.4(7) . .
C2 C3 H3 118.8 . .
C4 C3 H3 118.8 . .
C3 C4 C5 115.9(7) . .
C3 C4 C7 119.4(7) . .
C5 C4 C7 124.7(7) . .
C6 C5 C4 122.2(7) . .
C6 C5 H5 118.9 . .
C4 C5 H5 118.9 . .
C5 C6 N1 120.0(7) . .
C5 C6 H6 120.0 . .
N1 C6 H6 120.0 . .
C8 C7 C4 123.6(7) . .
C8 C7 H7 118.2 . .
C4 C7 H7 118.2 . .
C7 C8 C9 126.5(8) . .
C7 C8 H8 116.8 . .
C9 C8 H8 116.8 . .
C14 C9 C8 121.1(8) . .
C14 C9 C10 117.3(8) . .
C8 C9 C10 121.6(7) . .
C11 C10 C9 120.4(8) . .
C11 C10 H10 119.8 . .
C9 C10 H10 119.8 . .
C10 C11 C12 118.9(8) . .
C10 C11 C15 122.2(8) . .
C12 C11 C15 118.9(7) . .
N2 C12 C13 121.2(8) . .
N2 C12 C11 119.7(8) . .
C13 C12 C11 119.0(7) . .
C14 C13 C12 119.1(8) . .
C14 C13 C18 122.1(9) . .
C12 C13 C18 118.9(8) . .
C13 C14 C9 125.3(9) . .
C13 C14 H14 117.4 . .
C9 C14 H14 117.4 . .
C16 C15 C11 110.6(9) . .
C16 C15 H15A 109.5 . .
C11 C15 H15A 109.5 . .
C16 C15 H15B 109.5 . .
C11 C15 H15B 109.5 . .
H15A C15 H15B 108.1 . .
C15 C16 C17 112.6(9) . .
C15 C16 H16A 109.1 . .
C17 C16 H16A 109.1 . .
C15 C16 H16B 109.1 . .
C17 C16 H16B 109.1 . .
H16A C16 H16B 107.8 . .
N2 C17 C16 113.3(7) . .
N2 C17 H17A 108.9 . .
C16 C17 H17A 108.9 . .
N2 C17 H17B 108.9 . .
C16 C17 H17B 108.9 . .
H17A C17 H17B 107.7 . .
C19 C18 C13 111.3(8) . .
C19 C18 H18A 109.4 . .
C13 C18 H18A 109.4 . .
C19 C18 H18B 109.4 . .
C13 C18 H18B 109.4 . .
H18A C18 H18B 108.0 . .
C18 C19 C20 112.6(10) . .
C18 C19 H19A 109.1 . .
C20 C19 H19A 109.1 . .
C18 C19 H19B 109.1 . .
C20 C19 H19B 109.1 . .
H19A C19 H19B 107.8 . .
N2 C20 C19 111.0(8) . .
N2 C20 H20A 109.4 . .
C19 C20 H20A 109.4 . .
N2 C20 H20B 109.4 . .
C19 C20 H20B 109.4 . .
H20A C20 H20B 108.0 . .
N3 C21 C22 177.1(11) . .
C21 C22 H22A 109.5 . .
C21 C22 H22B 109.5 . .
H22A C22 H22B 109.5 . .
C21 C22 H22C 109.5 . .
H22A C22 H22C 109.5 . .
H22B C22 H22C 109.5 . .
F2 C23 F1 113.5(9) . .
F2 C23 F3 110.8(8) . .
F1 C23 F3 100.5(6) . .
F2 C23 S1 116.3(8) . 5_656
F1 C23 S1 104.6(8) . 5_656
F3 C23 S1 109.9(5) . 5_656
F2 C23 C23 116.3(8) . 5_656
F1 C23 C23 104.6(8) . 5_656
F3 C23 C23 109.9(5) . 5_656
S1 C23 C23 0.0(4) 5_656 5_656
C24 C24 F6 64(3) 2_756 2_756
C24 C24 F5 174(2) 2_756 .
F6 C24 F5 121(3) 2_756 .
C24 C24 F6 60(2) 2_756 .
F6 C24 F6 107(3) 2_756 .
F5 C24 F6 118(3) . .
C24 C24 F4 74.2(18) 2_756 .
F6 C24 F4 15(2) 2_756 .
F5 C24 F4 111(2) . .
F6 C24 F4 104(2) . .
C24 C24 F4 58.1(18) 2_756 2_756
F6 C24 F4 97(2) 2_756 2_756
F5 C24 F4 121.7(18) . 2_756
F6 C24 F4 11(2) . 2_756
F4 C24 F4 94(3) . 2_756
C24 C24 O5 120.4(10) 2_756 2_756
F6 C24 O5 130(2) 2_756 2_756
F5 C24 O5 54.7(11) . 2_756
F6 C24 O5 118(2) . 2_756
F4 C24 O5 137(2) . 2_756
F4 C24 O5 129(2) 2_756 2_756
C24 C24 S2 70.5(7) 2_756 .
F6 C24 S2 102.5(19) 2_756 .
F5 C24 S2 105.0(14) . .
F6 C24 S2 100.4(19) . .
F4 C24 S2 117.5(16) . .
F4 C24 S2 108.1(15) 2_756 .
O5 C24 S2 50.5(8) 2_756 .
F6 F4 C24 65(10) 2_756 .
F6 F4 C24 43(10) 2_756 2_756
C24 F4 C24 47.7(18) . 2_756
C24 F5 O5 78.5(12) . 2_756
F4 F6 C24 100(10) 2_756 2_756
F4 F6 C24 126(10) 2_756 .
C24 F6 C24 55(2) 2_756 .
C2 N1 C6 119.0(7) . .
C2 N1 C1 119.8(6) . .
C6 N1 C1 121.1(7) . .
C12 N2 C17 122.6(7) . .
C12 N2 C20 120.2(8) . .
C17 N2 C20 117.0(7) . .
O6 O4 S2 82(2) 2_756 .
O6 O4 O5 140(3) 2_756 2_756
S2 O4 O5 57.4(9) . 2_756
F5 O5 S2 112.7(10) 2_756 .
F5 O5 O4 130.9(14) 2_756 2_756
S2 O5 O4 46.6(8) . 2_756
F5 O5 C24 46.9(8) 2_756 2_756
S2 O5 C24 66.1(8) . 2_756
O4 O5 C24 93.4(11) 2_756 2_756
F5 O5 O6 121.7(18) 2_756 2_756
S2 O5 O6 52.0(8) . 2_756
O4 O5 O6 82.6(10) 2_756 2_756
C24 O5 O6 95.2(12) 2_756 2_756
O4 O6 S2 60.9(19) 2_756 .
O4 O6 O5 114(2) 2_756 2_756
S2 O6 O5 53.7(10) . 2_756
O4 S2 O4 130.7(16) 2_756 .
O4 S2 O6 36.7(8) 2_756 .
O4 S2 O6 114.7(8) . .
O4 S2 O6 114.7(8) 2_756 2_756
O4 S2 O6 36.7(8) . 2_756
O6 S2 O6 125.2(15) . 2_756
O4 S2 O5 76.0(12) 2_756 .
O4 S2 O5 110.4(10) . .
O6 S2 O5 112.7(14) . .
O6 S2 O5 74.4(12) 2_756 .
O4 S2 O5 110.4(10) 2_756 2_756
O4 S2 O5 76.0(12) . 2_756
O6 S2 O5 74.4(12) . 2_756
O6 S2 O5 112.7(15) 2_756 2_756
O5 S2 O5 165.4(13) . 2_756
O4 S2 C24 109.5(11) 2_756 2_756
O4 S2 C24 116.8(11) . 2_756
O6 S2 C24 125.6(10) . 2_756
O6 S2 C24 106.6(10) 2_756 2_756
O5 S2 C24 63.4(9) . 2_756
O5 S2 C24 102.1(10) 2_756 2_756
O4 S2 C24 116.8(11) 2_756 .
O4 S2 C24 109.5(11) . .
O6 S2 C24 106.6(10) . .
O6 S2 C24 125.6(10) 2_756 .
O5 S2 C24 102.1(10) . .
O5 S2 C24 63.4(9) 2_756 .
C24 S2 C24 39.1(13) 2_756 .

loop_
_geom_bond_atom_site_label_1
_geom_bond_atom_site_label_2
_geom_bond_distance
_geom_bond_site_symmetry_2
C1 N1 1.467(9) .
C1 C1 1.516(17) 2_756
C1 H1A 0.9900 .
C1 H1B 0.9900 .
C2 N1 1.357(8) .
C2 C3 1.365(9) .
C2 C2 1.446(13) 2_756
C3 C4 1.366(9) .
C3 H3 0.9500 .
C4 C5 1.388(11) .
C4 C7 1.497(10) .
C5 C6 1.356(11) .
C5 H5 0.9500 .
C6 N1 1.371(10) .
C6 H6 0.9500 .
C7 C8 1.317(9) .
C7 H7 0.9500 .
C8 C9 1.438(10) .
C8 H8 0.9500 .
C9 C14 1.389(10) .
C9 C10 1.443(11) .
C10 C11 1.345(10) .
C10 H10 0.9500 .
C11 C12 1.464(11) .
C11 C15 1.504(11) .
C12 N2 1.342(10) .
C12 C13 1.423(11) .
C13 C14 1.287(11) .
C13 C18 1.522(12) .
C14 H14 0.9500 .
C15 C16 1.454(14) .
C15 H15A 0.9900 .
C15 H15B 0.9900 .
C16 C17 1.504(12) .
C16 H16A 0.9900 .
C16 H16B 0.9900 .
C17 N2 1.450(11) .
C17 H17A 0.9900 .
C17 H17B 0.9900 .
C18 C19 1.408(12) .
C18 H18A 0.9900 .
C18 H18B 0.9900 .
C19 C20 1.499(14) .
C19 H19A 0.9900 .
C19 H19B 0.9900 .
C20 N2 1.483(11) .
C20 H20A 0.9900 .
C20 H20B 0.9900 .
C21 N3 1.134(11) .
C21 C22 1.494(16) .
C22 H22A 0.9800 .
C22 H22B 0.9800 .
C22 H22C 0.9800 .
C23 F2 1.254(12) .
C23 F1 1.337(9) .
C23 F3 1.464(8) .
C23 S1 1.590(9) 5_656
C23 C23 1.590(9) 5_656
C24 C24 1.18(4) 2_756
C24 F6 1.25(4) 2_756
C24 F5 1.286(18) .
C24 F6 1.30(4) .
C24 F4 1.35(4) .
C24 F4 1.54(4) 2_756
C24 O5 1.73(3) 2_756
C24 S2 1.77(2) .
F4 F6 0.36(6) 2_756
F4 C24 1.54(4) 2_756
F5 O5 1.44(2) 2_756
F6 F4 0.36(6) 2_756
F6 C24 1.25(4) 2_756
O4 O6 0.881(19) 2_756
O4 S2 1.286(18) .
O4 O5 1.72(3) 2_756
O5 F5 1.44(2) 2_756
O5 S2 1.492(14) .
O5 O4 1.72(3) 2_756
O5 C24 1.73(3) 2_756
O5 O6 1.78(3) 2_756
O6 O4 0.881(18) 2_756
O6 S2 1.459(18) .
O6 O5 1.78(3) 2_756
S2 O4 1.286(18) 2_756
S2 O6 1.459(18) 2_756
S2 O5 1.492(14) 2_756
S2 C24 1.77(2) 2_756

loop_
_geom_torsion_atom_site_label_1
_geom_torsion_atom_site_label_2
_geom_torsion_atom_site_label_3
_geom_torsion_atom_site_label_4
_geom_torsion
_geom_torsion_site_symmetry_1
_geom_torsion_site_symmetry_4
N1 C2 C3 C4 2.4(11) . .
C2 C2 C3 C4 -179.2(8) 2_756 .
C2 C3 C4 C5 1.7(11) . .
C2 C3 C4 C7 -178.6(6) . .
C3 C4 C5 C6 -3.1(12) . .
C7 C4 C5 C6 177.2(7) . .
C4 C5 C6 N1 0.5(13) . .
C3 C4 C7 C8 177.6(7) . .
C5 C4 C7 C8 -2.7(12) . .
C4 C7 C8 C9 179.9(7) . .
C7 C8 C9 C14 175.4(8) . .
C7 C8 C9 C10 -1.4(13) . .
C14 C9 C10 C11 -1.5(11) . .
C8 C9 C10 C11 175.4(7) . .
C9 C10 C11 C12 0.4(11) . .
C9 C10 C11 C15 -179.7(8) . .
C10 C11 C12 N2 -176.2(7) . .
C15 C11 C12 N2 3.8(11) . .
C10 C11 C12 C13 -0.6(11) . .
C15 C11 C12 C13 179.5(7) . .
N2 C12 C13 C14 177.6(7) . .
C11 C12 C13 C14 2.0(12) . .
N2 C12 C13 C18 -3.4(12) . .
C11 C12 C13 C18 -178.9(7) . .
C12 C13 C14 C9 -3.4(13) . .
C18 C13 C14 C9 177.6(8) . .
C8 C9 C14 C13 -173.8(8) . .
C10 C9 C14 C13 3.1(12) . .
C10 C11 C15 C16 148.8(9) . .
C12 C11 C15 C16 -31.3(11) . .
C11 C15 C16 C17 52.9(12) . .
C15 C16 C17 N2 -49.0(14) . .
C14 C13 C18 C19 155.2(9) . .
C12 C13 C18 C19 -23.8(12) . .
C13 C18 C19 C20 52.7(12) . .
C18 C19 C20 N2 -55.6(12) . .
C24 C24 F4 F6 48(11) 2_756 2_756
F5 C24 F4 F6 -131(11) . 2_756
F6 C24 F4 F6 101(10) . 2_756
F4 C24 F4 F6 103(12) 2_756 2_756
O5 C24 F4 F6 -70(12) 2_756 2_756
S2 C24 F4 F6 -9(12) . 2_756
F6 C24 F4 C24 -48(11) 2_756 2_756
F5 C24 F4 C24 -179(2) . 2_756
F6 C24 F4 C24 53(2) . 2_756
F4 C24 F4 C24 55.3(18) 2_756 2_756
O5 C24 F4 C24 -118(2) 2_756 2_756
S2 C24 F4 C24 -57.4(16) . 2_756
C24 C24 F5 O5 -33(25) 2_756 2_756
F6 C24 F5 O5 120(3) 2_756 2_756
F6 C24 F5 O5 -106(3) . 2_756
F4 C24 F5 O5 133(2) . 2_756
F4 C24 F5 O5 -118(2) 2_756 2_756
S2 C24 F5 O5 4.9(14) . 2_756
C24 C24 F6 F4 75(14) 2_756 2_756
F6 C24 F6 F4 29(14) 2_756 2_756
F5 C24 F6 F4 -111(14) . 2_756
F4 C24 F6 F4 14(15) . 2_756
O5 C24 F6 F4 -174(13) 2_756 2_756
S2 C24 F6 F4 136(14) . 2_756
F6 C24 F6 C24 -46(3) 2_756 2_756
F5 C24 F6 C24 173.6(19) . 2_756
F4 C24 F6 C24 -62(2) . 2_756
F4 C24 F6 C24 -75(14) 2_756 2_756
O5 C24 F6 C24 110.8(15) 2_756 2_756
S2 C24 F6 C24 60.2(13) . 2_756
C3 C2 N1 C6 -5.0(10) . .
C2 C2 N1 C6 176.5(7) 2_756 .
C3 C2 N1 C1 177.6(7) . .
C2 C2 N1 C1 -0.8(11) 2_756 .
C5 C6 N1 C2 3.6(11) . .
C5 C6 N1 C1 -179.1(7) . .
C1 C1 N1 C2 -41.0(10) 2_756 .
C1 C1 N1 C6 141.7(8) 2_756 .
C13 C12 N2 C17 -174.2(7) . .
C11 C12 N2 C17 1.4(12) . .
C13 C12 N2 C20 0.3(11) . .
C11 C12 N2 C20 175.9(7) . .
C16 C17 N2 C12 20.8(13) . .
C16 C17 N2 C20 -153.9(9) . .
C19 C20 N2 C12 27.8(12) . .
C19 C20 N2 C17 -157.4(9) . .
O6 O4 S2 O4 77(2) 2_756 2_756
O5 O4 S2 O4 -105.0(7) 2_756 2_756
O6 O4 S2 O6 116(2) 2_756 .
O5 O4 S2 O6 -65.2(10) 2_756 .
O5 O4 S2 O6 178(2) 2_756 2_756
O6 O4 S2 O5 -12(2) 2_756 .
O5 O4 S2 O5 166.2(12) 2_756 .
O6 O4 S2 O5 -178(2) 2_756 2_756
O6 O4 S2 C24 -82(2) 2_756 2_756
O5 O4 S2 C24 96.6(10) 2_756 2_756
O6 O4 S2 C24 -124(2) 2_756 .
O5 O4 S2 C24 54.6(10) 2_756 .
O5 O6 S2 O4 -168(2) 2_756 2_756
O4 O6 S2 O4 -126(2) 2_756 .
O5 O6 S2 O4 66.1(11) 2_756 .
O4 O6 S2 O6 -85(2) 2_756 2_756
O5 O6 S2 O6 107.1(11) 2_756 2_756
O4 O6 S2 O5 2(2) 2_756 .
O5 O6 S2 O5 -166.5(13) 2_756 .
O4 O6 S2 O5 168(2) 2_756 2_756
O4 O6 S2 C24 74(2) 2_756 2_756
O5 O6 S2 C24 -93.8(15) 2_756 2_756
O4 O6 S2 C24 113(2) 2_756 .
O5 O6 S2 C24 -55.3(13) 2_756 .
F5 O5 S2 O4 125.5(19) 2_756 2_756
C24 O5 S2 O4 120.7(13) 2_756 2_756
O6 O5 S2 O4 -121.1(8) 2_756 2_756
F5 O5 S2 O4 -105.8(17) 2_756 .
O4 O5 S2 O4 128.7(17) 2_756 .
C24 O5 S2 O4 -110.7(12) 2_756 .
O6 O5 S2 O4 7.5(15) 2_756 .
F5 O5 S2 O6 124.5(19) 2_756 .
O4 O5 S2 O6 -1.0(15) 2_756 .
C24 O5 S2 O6 119.7(12) 2_756 .
O6 O5 S2 O6 -122.1(16) 2_756 .
F5 O5 S2 O6 -113(2) 2_756 2_756
O4 O5 S2 O6 121.1(8) 2_756 2_756
C24 O5 S2 O6 -118.2(13) 2_756 2_756
F5 O5 S2 O5 7.8(16) 2_756 2_756
O4 O5 S2 O5 -117.7(8) 2_756 2_756
C24 O5 S2 O5 3.0(9) 2_756 2_756
O6 O5 S2 O5 121.2(9) 2_756 2_756
F5 O5 S2 C24 4.8(14) 2_756 2_756
O4 O5 S2 C24 -120.7(13) 2_756 2_756
O6 O5 S2 C24 118.2(13) 2_756 2_756
F5 O5 S2 C24 11(2) 2_756 .
O4 O5 S2 C24 -115.0(11) 2_756 .
C24 O5 S2 C24 5.7(17) 2_756 .
O6 O5 S2 C24 123.9(11) 2_756 .
C24 C24 S2 O4 -88(2) 2_756 2_756
F6 C24 S2 O4 -32(3) 2_756 2_756
F5 C24 S2 O4 95.4(15) . 2_756
F6 C24 S2 O4 -141(2) . 2_756
F4 C24 S2 O4 -29(3) . 2_756
F4 C24 S2 O4 -133.4(15) 2_756 2_756
O5 C24 S2 O4 100.5(14) 2_756 2_756
C24 C24 S2 O4 109(2) 2_756 .
F6 C24 S2 O4 166(2) 2_756 .
F5 C24 S2 O4 -67.4(15) . .
F6 C24 S2 O4 56(2) . .
F4 C24 S2 O4 168(2) . .
F4 C24 S2 O4 63.8(18) 2_756 .
O5 C24 S2 O4 -62.3(14) 2_756 .
C24 C24 S2 O6 -127(2) 2_756 .
F6 C24 S2 O6 -70(3) 2_756 .
F5 C24 S2 O6 57.2(17) . .
F6 C24 S2 O6 -180(2) . .
F4 C24 S2 O6 -67(3) . .
F4 C24 S2 O6 -171.6(17) 2_756 .
O5 C24 S2 O6 62.4(15) 2_756 .
C24 C24 S2 O6 71(3) 2_756 2_756
F6 C24 S2 O6 128(2) 2_756 2_756
F5 C24 S2 O6 -105.1(17) . 2_756
F6 C24 S2 O6 18(3) . 2_756
F4 C24 S2 O6 131(3) . 2_756
F4 C24 S2 O6 26(2) 2_756 2_756
O5 C24 S2 O6 -99.9(17) 2_756 2_756
C24 C24 S2 O5 -8(2) 2_756 .
F6 C24 S2 O5 49(3) 2_756 .
F5 C24 S2 O5 175.6(16) . .
F6 C24 S2 O5 -61(3) . .
F4 C24 S2 O5 51(3) . .
F4 C24 S2 O5 -53.1(19) 2_756 .
O5 C24 S2 O5 -179.2(2) 2_756 .
C24 C24 S2 O5 171(3) 2_756 2_756
F6 C24 S2 O5 -132(3) 2_756 2_756
F5 C24 S2 O5 -5.2(16) . 2_756
F6 C24 S2 O5 118(3) . 2_756
F4 C24 S2 O5 -130(3) . 2_756
F4 C24 S2 O5 126(2) 2_756 2_756
F6 C24 S2 C24 57(3) 2_756 2_756
F5 C24 S2 C24 -176(3) . 2_756
F6 C24 S2 C24 -53(2) . 2_756
F4 C24 S2 C24 59(2) . 2_756
F4 C24 S2 C24 -45.0(18) 2_756 2_756
O5 C24 S2 C24 -171(3) 2_756 2_756
